data_1571898
loop_
_publ_author_name
'Fan, Chang-Chun'
'Liu, Cheng-Dong'
'Liang, Bei-Dou'
'Ju, Tong-Yu'
'Wang, Wei'
'Jin, Ming-Liang'
'Chai, Chao-Yang'
'Zhang, Wen'

_publ_section_title
;
 Chiral three-dimensional organic-inorganic lead iodide hybrid
 semiconductors.
;
_journal_issue 29
_journal_name_full 'Chemical science'
_journal_page_first 11374
_journal_page_last 11381
_journal_paper_doi 10.1039/d4sc00954a
_journal_volume 15
_journal_year 2024
_chemical_absolute_configuration ad
_chemical_formula_moiety 'I6 Pb2, C7 H12 N2'
_chemical_formula_sum 'C7 H12 I6 N2 Pb2'
_chemical_formula_weight 1299.97
_space_group_crystal_system orthorhombic
_space_group_IT_number 20
_space_group_name_Hall 'C 2c 2'
_space_group_name_H-M_alt 'C 2 2 21'
_atom_sites_solution_hydrogens geom
_atom_sites_solution_primary iterative
_audit_creation_date 2024-01-05
_audit_creation_method
;
Olex2 1.5
(compiled 2023.03.06 svn.rbb2c1857 for OlexSys, GUI svn.r6748)
;
_audit_update_record
;
2024-01-05 deposited with the CCDC.	2024-06-13 downloaded from the CCDC.
;
_cell_angle_alpha 90
_cell_angle_beta 90
_cell_angle_gamma 90
_cell_formula_units_Z 8
_cell_length_a 12.9493(3)
_cell_length_b 18.7108(5)
_cell_length_c 17.6439(5)
_cell_measurement_reflns_used 9896
_cell_measurement_temperature 239.99(10)
_cell_measurement_theta_max 30.5500
_cell_measurement_theta_min 2.2360
_cell_volume 4274.97(19)
_computing_cell_refinement 'CrysAlisPro 1.171.40.84a (Rigaku OD, 2020)'
_computing_data_collection 'CrysAlisPro 1.171.40.84a (Rigaku OD, 2020)'
_computing_data_reduction 'CrysAlisPro 1.171.40.84a (Rigaku OD, 2020)'
_computing_molecular_graphics 'Olex2 1.5 (Dolomanov et al., 2009)'
_computing_publication_material 'Olex2 1.5 (Dolomanov et al., 2009)'
_computing_structure_refinement 'SHELXL 2018/3 (Sheldrick, 2015)'
_computing_structure_solution 'olex2.solve 1.5 (Bourhis et al., 2015)'
_diffrn_ambient_environment N~2~
_diffrn_ambient_temperature 239.99(10)
_diffrn_detector 'Hybrid Pixel Array Detector'
_diffrn_detector_area_resol_mean 10.0000
_diffrn_detector_type HyPix
_diffrn_measured_fraction_theta_full 1.000
_diffrn_measured_fraction_theta_max 1.000
_diffrn_measurement_details
;
List of Runs (angles in degrees, time in seconds):

  # Type    Start    End  Width  t~exp~   \w     \q     \k     \f   Frames
#--------------------------------------------------------------------------
  1  \w    -24.00  52.00   0.50    2.60    --   -6.24  61.00  23.00  152
  2  \w    -18.00  28.00   0.50    2.60    --   -6.24 -99.00-150.00   92
  3  \w      1.00  27.00   0.50    2.60    --   -6.24 -99.00-120.00   52
  4  \w    -47.00  16.00   0.50    2.60    --    5.69 -57.00-150.00  126
  5  \w    -18.00  21.00   0.50    2.60    --    5.69 -99.00  30.00   78
  6  \w    -18.00   7.00   0.50    2.60    --   -6.24 -99.00  90.00   50
;
_diffrn_measurement_device 'four-circle diffractometer'
_diffrn_measurement_device_type 'XtaLAB Synergy R, DW system, HyPix'
_diffrn_measurement_method '\w scans'
_diffrn_orient_matrix_type 'CrysAlisPro convention (1999,Acta A55,543-557)'
_diffrn_orient_matrix_UB_11 0.0346994000
_diffrn_orient_matrix_UB_12 0.0187448000
_diffrn_orient_matrix_UB_13 -0.0239479000
_diffrn_orient_matrix_UB_21 0.0418129000
_diffrn_orient_matrix_UB_22 -0.0198475000
_diffrn_orient_matrix_UB_23 0.0151618000
_diffrn_orient_matrix_UB_31 -0.0068595000
_diffrn_orient_matrix_UB_32 -0.0262926000
_diffrn_orient_matrix_UB_33 -0.0285263000
_diffrn_radiation_monochromator mirror
_diffrn_radiation_probe x-ray
_diffrn_radiation_type 'Mo K\a'
_diffrn_radiation_wavelength 0.71073
_diffrn_reflns_av_R_equivalents 0.0377
_diffrn_reflns_av_unetI/netI 0.0262
_diffrn_reflns_Laue_measured_fraction_full 1.000
_diffrn_reflns_Laue_measured_fraction_max 1.000
_diffrn_reflns_limit_h_max 15
_diffrn_reflns_limit_h_min -15
_diffrn_reflns_limit_k_max 22
_diffrn_reflns_limit_k_min -22
_diffrn_reflns_limit_l_max 20
_diffrn_reflns_limit_l_min -20
_diffrn_reflns_number 16605
_diffrn_reflns_point_group_measured_fraction_full 1.000
_diffrn_reflns_point_group_measured_fraction_max 1.000
_diffrn_reflns_theta_full 24.999
_diffrn_reflns_theta_max 24.999
_diffrn_reflns_theta_min 1.913
_diffrn_source 'Rotating-anode X-ray tube'
_diffrn_source_type 'Rigaku (Mo) X-ray Source'
_exptl_absorpt_coefficient_mu 24.385
_exptl_absorpt_correction_T_max 1.00000
_exptl_absorpt_correction_T_min 0.27226
_exptl_absorpt_correction_type multi-scan
_exptl_absorpt_process_details
;
CrysAlisPro 1.171.40.84a (Rigaku Oxford Diffraction, 2020)
Empirical absorption correction using spherical harmonics,
implemented in SCALE3 ABSPACK scaling algorithm.
;
_exptl_crystal_colour 'metallic dark red'
_exptl_crystal_colour_lustre metallic
_exptl_crystal_colour_modifier dark
_exptl_crystal_colour_primary red
_exptl_crystal_density_diffrn 4.040
_exptl_crystal_description block
_exptl_crystal_F_000 4400
_exptl_crystal_size_max 0.2
_exptl_crystal_size_mid 0.2
_exptl_crystal_size_min 0.2
_refine_diff_density_max 5.186
_refine_diff_density_min -4.668
_refine_diff_density_rms 0.537
_refine_ls_abs_structure_details
;
 Flack x determined using 1398 quotients [(I+)-(I-)]/[(I+)+(I-)]
 (Parsons, Flack and Wagner, Acta Cryst. B69 (2013) 249-259).
;
_refine_ls_abs_structure_Flack -0.016(16)
_refine_ls_extinction_method none
_refine_ls_goodness_of_fit_ref 1.064
_refine_ls_hydrogen_treatment constr
_refine_ls_matrix_type full
_refine_ls_number_parameters 159
_refine_ls_number_reflns 3771
_refine_ls_number_restraints 66
_refine_ls_restrained_S_all 1.061
_refine_ls_R_factor_all 0.0578
_refine_ls_R_factor_gt 0.0551
_refine_ls_shift/su_max 0.001
_refine_ls_shift/su_mean 0.000
_refine_ls_structure_factor_coef Fsqd
_refine_ls_weighting_details 'w=1/[\s^2^(Fo^2^)+(0.1238P)^2^+10.5576P] where P=(Fo^2^+2Fc^2^)/3'
_refine_ls_weighting_scheme calc
_refine_ls_wR_factor_gt 0.1602
_refine_ls_wR_factor_ref 0.1639
_reflns_Friedel_coverage 0.793
_reflns_Friedel_fraction_full 1.000
_reflns_Friedel_fraction_max 1.000
_reflns_number_gt 3465
_reflns_number_total 3771
_reflns_threshold_expression 'I > 2\s(I)'
_cod_data_source_file d4sc00954a2.cif
_cod_data_source_block 3R-240K
_cod_depositor_comments 'Adding full bibliography for 1571897--1571906.cif.'
_cod_database_code 1571898
_shelx_shelxl_version_number 2018/3
_chemical_oxdiff_formula 'C H N I Pb'
_shelx_space_group_comment
;
The symmetry employed for this shelxl refinement is uniquely defined
by the following loop, which should always be used as a source of
symmetry information in preference to the above space-group names.
They are only intended as comments.
;
_shelx_estimated_absorpt_t_max 0.085
_shelx_estimated_absorpt_t_min 0.085
_reflns_odcompleteness_completeness 99.96
_reflns_odcompleteness_iscentric 1
_reflns_odcompleteness_theta 26.32
_olex2_refinement_description
;
1. Uiso/Uaniso restraints and constraints
Uanis(N1) \\sim Ueq: with sigma of 0.01 and sigma for terminal atoms of 0.02
2. Rigid body (RIGU) restrains
 C6, N2, C7, C3, C4, C5, C2, N1, C1
 with sigma for 1-2 distances of 0.004 and sigma for 1-3 distances of 0.004
3.a Ternary CH refined with riding coordinates:
 C2(H2A)
3.b Aromatic/amide H refined with riding coordinates:
 N2(H2), C4(H4), C5(H5), C6(H6), C7(H7)
3.c Idealised Me refined as rotating group:
 N1(H1A,H1B,H1C), C1(H1D,H1E,H1F)
;
_olex2_submission_special_instructions 'No special instructions were received'
_oxdiff_exptl_absorpt_empirical_details
;
Empirical correction (ABSPACK) includes:
- Absorption correction using spherical harmonics
- Frame scaling
;
_oxdiff_exptl_absorpt_empirical_full_max 2.464
_oxdiff_exptl_absorpt_empirical_full_min 0.560

loop_
_space_group_symop_operation_xyz
'x, y, z'
'-x, -y, z+1/2'
'-x, y, -z+1/2'
'x, -y, -z'
'x+1/2, y+1/2, z'
'-x+1/2, -y+1/2, z+1/2'
'-x+1/2, y+1/2, -z+1/2'
'x+1/2, -y+1/2, -z'

loop_
_atom_site_label
_atom_site_type_symbol
_atom_site_fract_x
_atom_site_fract_y
_atom_site_fract_z
_atom_site_U_iso_or_equiv
_atom_site_adp_type
_atom_site_occupancy
_atom_site_site_symmetry_order
_atom_site_calc_flag
_atom_site_refinement_flags_posn
_atom_site_refinement_flags_adp
_atom_site_refinement_flags_occupancy
_atom_site_disorder_assembly
_atom_site_disorder_group
Pb1 Pb 0.50244(4) 0.12423(3) 0.61994(4) 0.0211(3) Uani 1 1 d . . . . .
Pb2 Pb 0.50392(4) 0.37461(3) 0.37805(4) 0.0192(3) Uani 1 1 d . . . . .
I1 I 0.4676(2) 0.000000 0.500000 0.0396(7) Uani 1 2 d S T P . .
I2 I 0.500000 0.00919(10) 0.750000 0.0209(5) Uani 1 2 d S T P . .
I3 I 0.500000 0.24551(11) 0.750000 0.0214(5) Uani 1 2 d S T P . .
I4 I 0.25266(12) 0.13397(7) 0.62816(8) 0.0319(4) Uani 1 1 d . . . . .
I5 I 0.4925(3) 0.25770(12) 0.50483(10) 0.0615(7) Uani 1 1 d . . . . .
I6 I 0.5268(3) 0.500000 0.500000 0.0463(8) Uani 1 2 d S T P . .
I7 I 0.500000 0.49904(10) 0.250000 0.0212(4) Uani 1 2 d S T P . .
I8 I 0.500000 0.25656(10) 0.250000 0.0193(5) Uani 1 2 d S T P . .
I9 I 0.25417(13) 0.39414(11) 0.38929(9) 0.0458(4) Uani 1 1 d . . . . .
N1 N 0.6533(18) 0.6151(15) 0.1237(13) 0.085(7) Uani 1 1 d . U . . .
H1A H 0.640120 0.633745 0.077663 0.127 Uiso 1 1 calc R U . . .
H1B H 0.602108 0.626950 0.155818 0.127 Uiso 1 1 calc R U . . .
H1C H 0.657451 0.567221 0.120088 0.127 Uiso 1 1 calc R U . . .
N2 N 0.7561(17) 0.5594(9) 0.3497(9) 0.046(4) Uani 1 1 d . . . . .
H2 H 0.759743 0.516592 0.368914 0.055 Uiso 1 1 calc R U . . .
C1 C 0.839(2) 0.6224(16) 0.1166(13) 0.065(7) Uani 1 1 d . . . . .
H1D H 0.843598 0.570660 0.116829 0.098 Uiso 1 1 calc R U . . .
H1E H 0.897305 0.642468 0.143425 0.098 Uiso 1 1 calc R U . . .
H1F H 0.838701 0.639490 0.064685 0.098 Uiso 1 1 calc R U . . .
C2 C 0.749(2) 0.6429(14) 0.1516(14) 0.055(5) Uani 1 1 d . . . . .
H2A H 0.744985 0.695110 0.143013 0.065 Uiso 1 1 calc R U . . .
C3 C 0.7502(16) 0.6338(10) 0.2422(11) 0.036(4) Uani 1 1 d . . . . .
C4 C 0.7480(19) 0.6935(11) 0.2910(11) 0.043(4) Uani 1 1 d . . . . .
H4 H 0.744311 0.739425 0.269632 0.051 Uiso 1 1 calc R U . . .
C5 C 0.751(2) 0.6871(11) 0.3671(12) 0.046(4) Uani 1 1 d . . . . .
H5 H 0.750470 0.727029 0.399505 0.055 Uiso 1 1 calc R U . . .
C6 C 0.7544(17) 0.6192(11) 0.3936(13) 0.041(5) Uani 1 1 d . . . . .
H6 H 0.755758 0.612945 0.446450 0.050 Uiso 1 1 calc R U . . .
C7 C 0.7519(18) 0.5710(11) 0.2756(10) 0.037(4) Uani 1 1 d . . . . .
H7 H 0.749923 0.530542 0.244071 0.044 Uiso 1 1 calc R U . . .

loop_
_atom_site_aniso_label
_atom_site_aniso_U_11
_atom_site_aniso_U_22
_atom_site_aniso_U_33
_atom_site_aniso_U_23
_atom_site_aniso_U_13
_atom_site_aniso_U_12
Pb1 0.0212(5) 0.0241(5) 0.0179(5) 0.0010(2) 0.0000(2) -0.0028(6)
Pb2 0.0208(5) 0.0207(5) 0.0162(5) -0.0002(2) -0.0003(2) 0.0008(6)
I1 0.0499(16) 0.0421(12) 0.0267(11) -0.0156(8) 0.000 0.000
I2 0.0196(10) 0.0232(10) 0.0200(9) 0.000 0.0021(12) 0.000
I3 0.0161(11) 0.0259(9) 0.0221(9) 0.000 -0.0032(12) 0.000
I4 0.0152(7) 0.0373(7) 0.0432(8) -0.0079(5) 0.0013(6) 0.0002(6)
I5 0.105(2) 0.0488(11) 0.0311(8) 0.0244(7) 0.0021(8) -0.0059(11)
I6 0.0687(19) 0.0404(13) 0.0297(11) -0.0204(9) 0.000 0.000
I7 0.0210(10) 0.0226(8) 0.0200(9) 0.000 -0.0015(12) 0.000
I8 0.0191(11) 0.0200(9) 0.0187(9) 0.000 -0.0003(12) 0.000
I9 0.0189(7) 0.0690(10) 0.0496(9) 0.0093(7) 0.0026(8) 0.0065(7)
N1 0.067(12) 0.131(18) 0.057(12) 0.023(13) -0.020(10) -0.017(13)
N2 0.041(10) 0.050(9) 0.047(7) 0.005(6) -0.001(9) 0.003(9)
C1 0.062(13) 0.10(2) 0.036(13) -0.007(13) 0.015(11) -0.008(14)
C2 0.044(11) 0.069(13) 0.051(9) 0.025(9) 0.009(9) -0.006(10)
C3 0.006(9) 0.065(9) 0.037(8) 0.006(5) 0.002(7) -0.004(8)
C4 0.016(9) 0.050(9) 0.061(8) 0.007(7) -0.002(10) -0.003(9)
C5 0.029(10) 0.050(9) 0.058(8) -0.031(7) -0.007(10) 0.002(9)
C6 0.029(11) 0.064(10) 0.031(9) -0.004(6) 0.011(9) 0.005(11)
C7 0.022(9) 0.050(8) 0.039(7) -0.009(6) -0.007(9) 0.000(9)

loop_
_atom_type_symbol
_atom_type_description
_atom_type_scat_dispersion_real
_atom_type_scat_dispersion_imag
_atom_type_scat_source
C C 0.0033 0.0016 'International Tables Vol C Tables 4.2.6.8 and 6.1.1.4'
H H 0.0000 0.0000 'International Tables Vol C Tables 4.2.6.8 and 6.1.1.4'
I I -0.4742 1.8119 'International Tables Vol C Tables 4.2.6.8 and 6.1.1.4'
N N 0.0061 0.0033 'International Tables Vol C Tables 4.2.6.8 and 6.1.1.4'
Pb Pb -3.3944 10.1111 'International Tables Vol C Tables 4.2.6.8 and 6.1.1.4'

loop_
_geom_angle_atom_site_label_1
_geom_angle_atom_site_label_2
_geom_angle_atom_site_label_3
_geom_angle
_geom_angle_site_symmetry_1
_geom_angle_site_symmetry_3
_geom_angle_publ_flag
I1 Pb1 I3 170.76(5) . . ?
I1 Pb1 I4 85.93(5) . . ?
I1 Pb1 I5 98.14(4) . . ?
I1 Pb1 I9 91.81(6) . 8_556 ?
I2 Pb1 I1 89.07(3) . . ?
I2 Pb1 I3 87.84(4) . . ?
I2 Pb1 I4 89.76(3) . . ?
I2 Pb1 I5 171.77(6) . . ?
I2 Pb1 I9 88.54(3) . 8_556 ?
I3 Pb1 I4 85.35(3) . . ?
I3 Pb1 I9 96.81(4) . 8_556 ?
I4 Pb1 I9 177.19(4) . 8_556 ?
I5 Pb1 I3 84.42(4) . . ?
I5 Pb1 I4 86.82(7) . . ?
I5 Pb1 I9 95.15(7) . 8_556 ?
I4 Pb2 I7 91.59(3) 8_556 . ?
I4 Pb2 I9 176.09(4) 8_556 . ?
I5 Pb2 I4 92.11(7) . 8_556 ?
I5 Pb2 I6 92.08(4) . . ?
I5 Pb2 I7 176.09(7) . . ?
I5 Pb2 I8 91.24(4) . . ?
I5 Pb2 I9 89.30(7) . . ?
I6 Pb2 I4 88.10(6) . 8_556 ?
I6 Pb2 I7 86.76(3) . . ?
I6 Pb2 I9 88.21(7) . . ?
I7 Pb2 I9 86.93(3) . . ?
I8 Pb2 I4 87.54(3) . 8_556 ?
I8 Pb2 I6 174.61(6) . . ?
I8 Pb2 I7 90.20(4) . . ?
I8 Pb2 I9 96.08(4) . . ?
Pb1 I1 Pb1 163.64(10) . 4_556 ?
Pb1 I2 Pb1 93.67(6) 3_656 . ?
Pb1 I3 Pb1 90.65(6) 3_656 . ?
Pb2 I4 Pb1 172.43(5) 8_456 . ?
Pb2 I5 Pb1 171.77(10) . . ?
Pb2 I6 Pb2 169.36(12) 4_566 . ?
Pb2 I7 Pb2 88.29(5) . 3_655 ?
Pb2 I8 Pb2 91.31(5) . 3_655 ?
Pb2 I9 Pb1 166.02(7) . 8_456 ?
H1A N1 H1B 109.5 . . ?
H1A N1 H1C 109.5 . . ?
H1B N1 H1C 109.5 . . ?
C2 N1 H1A 109.5 . . ?
C2 N1 H1B 109.5 . . ?
C2 N1 H1C 109.5 . . ?
C6 N2 H2 122.4 . . ?
C7 N2 H2 122.4 . . ?
C7 N2 C6 115.1(19) . . ?
H1D C1 H1E 109.5 . . ?
H1D C1 H1F 109.5 . . ?
H1E C1 H1F 109.5 . . ?
C2 C1 H1D 109.5 . . ?
C2 C1 H1E 109.5 . . ?
C2 C1 H1F 109.5 . . ?
N1 C2 H2A 104.9 . . ?
N1 C2 C3 108(2) . . ?
C1 C2 N1 119(3) . . ?
C1 C2 H2A 104.9 . . ?
C1 C2 C3 114(2) . . ?
C3 C2 H2A 104.9 . . ?
C4 C3 C2 121.5(18) . . ?
C7 C3 C2 122.7(18) . . ?
C7 C3 C4 116(2) . . ?
C3 C4 H4 118.7 . . ?
C5 C4 C3 123(2) . . ?
C5 C4 H4 118.7 . . ?
C4 C5 H5 122.4 . . ?
C4 C5 C6 115.3(19) . . ?
C6 C5 H5 122.4 . . ?
N2 C6 H6 117.4 . . ?
C5 C6 N2 125(2) . . ?
C5 C6 H6 117.4 . . ?
N2 C7 H7 116.9 . . ?
C3 C7 N2 126(2) . . ?
C3 C7 H7 116.9 . . ?

loop_
_geom_bond_atom_site_label_1
_geom_bond_atom_site_label_2
_geom_bond_distance
_geom_bond_site_symmetry_2
_geom_bond_publ_flag
Pb1 I1 3.1757(7) . ?
Pb1 I2 3.1465(15) . ?
Pb1 I3 3.2274(16) . ?
Pb1 I4 3.2429(17) . ?
Pb1 I5 3.2214(18) . ?
Pb1 I9 3.2819(19) 8_556 ?
Pb2 I4 3.2268(17) 8_556 ?
Pb2 I5 3.1323(18) . ?
Pb2 I6 3.1973(7) . ?
Pb2 I7 3.2446(15) . ?
Pb2 I8 3.1599(15) . ?
Pb2 I9 3.2607(18) . ?
N1 H1A 0.9000 . ?
N1 H1B 0.9000 . ?
N1 H1C 0.9000 . ?
N1 C2 1.43(3) . ?
N2 H2 0.8700 . ?
N2 C6 1.36(3) . ?
N2 C7 1.33(2) . ?
C1 H1D 0.9700 . ?
C1 H1E 0.9700 . ?
C1 H1F 0.9700 . ?
C1 C2 1.37(4) . ?
C2 H2A 0.9900 . ?
C2 C3 1.61(3) . ?
C3 C4 1.41(2) . ?
C3 C7 1.32(2) . ?
C4 H4 0.9400 . ?
C4 C5 1.35(3) . ?
C5 H5 0.9400 . ?
C5 C6 1.35(3) . ?
C6 H6 0.9400 . ?
C7 H7 0.9400 . ?

loop_
_geom_hbond_atom_site_label_D
_geom_hbond_atom_site_label_H
_geom_hbond_atom_site_label_A
_geom_hbond_distance_DH
_geom_hbond_distance_HA
_geom_hbond_distance_DA
_geom_hbond_angle_DHA
_geom_hbond_site_symmetry_A
_geom_hbond_publ_flag
N1 H1A I5 0.90 2.95 3.69(2) 140.3 2_664 yes
N1 H1B I3 0.90 3.19 3.96(3) 144.7 2_664 yes
N1 H1B I7 0.90 3.20 3.69(2) 116.6 . yes
N2 H2 I4 0.87 2.82 3.639(18) 157.6 8_556 yes
C1 H1E I8 0.97 3.14 4.03(3) 152.5 5 yes
C2 H2A I4 0.99 3.21 4.20(3) 174.4 2_664 yes
C5 H5 I9 0.94 3.13 3.89(2) 139.3 5 yes
C6 H6 I4 0.94 3.23 4.15(2) 165.7 5 yes

loop_
_geom_torsion_atom_site_label_1
_geom_torsion_atom_site_label_2
_geom_torsion_atom_site_label_3
_geom_torsion_atom_site_label_4
_geom_torsion
_geom_torsion_site_symmetry_1
_geom_torsion_site_symmetry_2
_geom_torsion_site_symmetry_3
_geom_torsion_site_symmetry_4
_geom_torsion_publ_flag
N1 C2 C3 C4 -113(3) . . . . ?
N1 C2 C3 C7 66(3) . . . . ?
C1 C2 C3 C4 113(3) . . . . ?
C1 C2 C3 C7 -68(3) . . . . ?
C2 C3 C4 C5 -179(3) . . . . ?
C2 C3 C7 N2 178(3) . . . . ?
C3 C4 C5 C6 -1(4) . . . . ?
C4 C3 C7 N2 -3(4) . . . . ?
C4 C5 C6 N2 1(4) . . . . ?
C6 N2 C7 C3 3(4) . . . . ?
C7 N2 C6 C5 -1(3) . . . . ?
C7 C3 C4 C5 2(3) . . . . ?
